data_7152901
loop_
_publ_author_name
'Li, Guang'
'Zhang, Xun'
'Li, Qi'
'Feng, Pengju'
'Shi, Yian'

_publ_section_title
;
 A concise approach to the spiroiminal fragment of marineosins.
;
_journal_issue 18
_journal_name_full 'Organic &amp; biomolecular chemistry'
_journal_page_first 2936
_journal_page_last 2938
_journal_paper_doi 10.1039/c3ob40208h
_journal_volume 11
_journal_year 2013
_chemical_formula_moiety 'C10 H17 N O3'
_chemical_formula_sum 'C10 H17 N O3'
_chemical_formula_weight 199.25
_chemical_name_systematic
;
?
;
_space_group_IT_number 61
_symmetry_cell_setting orthorhombic
_symmetry_space_group_name_Hall '-P 2ac 2ab'
_symmetry_space_group_name_H-M 'P b c a'
_atom_sites_solution_hydrogens geom
_atom_sites_solution_primary direct
_atom_sites_solution_secondary difmap
_audit_creation_method SHELXL-97
_cell_angle_alpha 90.00
_cell_angle_beta 90.00
_cell_angle_gamma 90.00
_cell_formula_units_Z 8
_cell_length_a 13.826(3)
_cell_length_b 9.5792(19)
_cell_length_c 16.063(3)
_cell_measurement_reflns_used 6096
_cell_measurement_temperature 173(2)
_cell_measurement_theta_max 27.4764
_cell_measurement_theta_min 1.2677
_cell_volume 2127.4(7)
_computing_cell_refinement 'CrystalClear (Rigaku Inc., 2008)'
_computing_data_collection 'CrystalClear (Rigaku Inc., 2008)'
_computing_data_reduction 'CrystalClear (Rigaku Inc., 2008)'
_computing_molecular_graphics
;
Mercury: visualization and analysis of crystal structures, C. F. Macrae,
P. R. Edgington, P. McCabe, E. Pidcock, G. P. Shields, R. Taylor,
M. Towler and J. van de Streek, J. Appl. Cryst., 39, 453-457, 2006.
;
_computing_publication_material 'SHELX-97 (Sheldrick, 1997)'
_computing_structure_refinement 'SHELXL-97 (Sheldrick, 1997)'
_computing_structure_solution 'SHELXS-97 (Sheldrick, 1990)'
_diffrn_ambient_temperature 173(2)
_diffrn_measured_fraction_theta_full 0.998
_diffrn_measured_fraction_theta_max 0.998
_diffrn_measurement_device_type 'MM007HF + CCD (Saturn724+)'
_diffrn_measurement_method '\w scans at fixed \c = 45\%'
_diffrn_radiation_monochromator Confocal
_diffrn_radiation_source 'Rotating Anode'
_diffrn_radiation_type MoK\a
_diffrn_radiation_wavelength 0.71073
_diffrn_reflns_av_R_equivalents 0.0598
_diffrn_reflns_av_sigmaI/netI 0.0393
_diffrn_reflns_limit_h_max 17
_diffrn_reflns_limit_h_min -17
_diffrn_reflns_limit_k_max 9
_diffrn_reflns_limit_k_min -12
_diffrn_reflns_limit_l_max 20
_diffrn_reflns_limit_l_min -20
_diffrn_reflns_number 12526
_diffrn_reflns_theta_full 27.48
_diffrn_reflns_theta_max 27.48
_diffrn_reflns_theta_min 2.54
_exptl_absorpt_coefficient_mu 0.091
_exptl_absorpt_correction_T_max 1.0000
_exptl_absorpt_correction_T_min 0.6676
_exptl_absorpt_correction_type multi-scan
_exptl_absorpt_process_details 'CrystalClear (Rigaku Inc., 2008)'
_exptl_crystal_colour Colorless
_exptl_crystal_density_diffrn 1.244
_exptl_crystal_density_method 'not measured'
_exptl_crystal_description block
_exptl_crystal_F_000 864
_exptl_crystal_size_max 0.16
_exptl_crystal_size_mid 0.14
_exptl_crystal_size_min 0.10
_refine_diff_density_max 0.227
_refine_diff_density_min -0.168
_refine_diff_density_rms 0.041
_refine_ls_extinction_method none
_refine_ls_goodness_of_fit_ref 1.191
_refine_ls_hydrogen_treatment constr
_refine_ls_matrix_type full
_refine_ls_number_parameters 129
_refine_ls_number_reflns 2428
_refine_ls_number_restraints 0
_refine_ls_restrained_S_all 1.191
_refine_ls_R_factor_all 0.0722
_refine_ls_R_factor_gt 0.0610
_refine_ls_shift/su_max 0.000
_refine_ls_shift/su_mean 0.000
_refine_ls_structure_factor_coef Fsqd
_refine_ls_weighting_details 'calc w=1/[\s^2^(Fo^2^)+(0.0320P)^2^+1.0603P] where P=(Fo^2^+2Fc^2^)/3'
_refine_ls_weighting_scheme calc
_refine_ls_wR_factor_gt 0.1202
_refine_ls_wR_factor_ref 0.1253
_reflns_number_gt 2166
_reflns_number_total 2428
_reflns_threshold_expression >2sigma(I)
_cod_data_source_file c3ob40208h.txt
_cod_data_source_block a2
_cod_original_sg_symbol_H-M Pbca
_cod_database_code 7152901

loop_
_symmetry_equiv_pos_as_xyz
'x, y, z'
'-x+1/2, -y, z+1/2'
'-x, y+1/2, -z+1/2'
'x+1/2, -y+1/2, -z'
'-x, -y, -z'
'x-1/2, y, -z-1/2'
'x, -y-1/2, z-1/2'
'-x-1/2, y-1/2, z'

loop_
_atom_site_label
_atom_site_type_symbol
_atom_site_fract_x
_atom_site_fract_y
_atom_site_fract_z
_atom_site_U_iso_or_equiv
_atom_site_adp_type
_atom_site_occupancy
_atom_site_symmetry_multiplicity
_atom_site_calc_flag
_atom_site_refinement_flags
O1 O -0.21142(9) 0.81859(14) 0.59507(8) 0.0353(3) Uani 1 1 d .
O2 O -0.04884(10) 0.61535(13) 0.41611(7) 0.0315(3) Uani 1 1 d .
O3 O 0.04279(8) 0.84847(12) 0.61967(7) 0.0262(3) Uani 1 1 d .
N1 N -0.03317(11) 0.65360(14) 0.55626(8) 0.0250(3) Uani 1 1 d .
H1 H -0.0127 0.5697 0.5699 0.030 Uiso 1 1 calc R
C1 C -0.05759(12) 0.68967(18) 0.47830(10) 0.0247(4) Uani 1 1 d .
C2 C -0.09792(13) 0.83578(17) 0.47980(11) 0.0262(4) Uani 1 1 d .
H2A H -0.1583 0.8419 0.4469 0.031 Uiso 1 1 calc R
H2B H -0.0505 0.9036 0.4574 0.031 Uiso 1 1 calc R
C3 C -0.11739(12) 0.86259(18) 0.57207(11) 0.0254(4) Uani 1 1 d .
H3 H -0.1065 0.9628 0.5867 0.030 Uiso 1 1 calc R
C4 C -0.28364(15) 0.9168(3) 0.57188(14) 0.0457(6) Uani 1 1 d .
H4A H -0.2685 1.0078 0.5965 0.069 Uiso 1 1 calc R
H4B H -0.3468 0.8849 0.5921 0.069 Uiso 1 1 calc R
H4C H -0.2854 0.9252 0.5111 0.069 Uiso 1 1 calc R
C5 C -0.04395(12) 0.76709(17) 0.61603(10) 0.0231(4) Uani 1 1 d .
C6 C -0.07238(13) 0.7162(2) 0.70194(11) 0.0300(4) Uani 1 1 d .
H6A H -0.1289 0.6532 0.6973 0.036 Uiso 1 1 calc R
H6B H -0.0915 0.7970 0.7367 0.036 Uiso 1 1 calc R
C7 C 0.01067(15) 0.6389(2) 0.74399(12) 0.0356(5) Uani 1 1 d .
H7B H -0.0072 0.6156 0.8020 0.043 Uiso 1 1 calc R
H7A H 0.0239 0.5506 0.7140 0.043 Uiso 1 1 calc R
C8 C 0.10043(15) 0.7300(2) 0.74356(12) 0.0377(5) Uani 1 1 d .
H8A H 0.0896 0.8127 0.7793 0.045 Uiso 1 1 calc R
H8B H 0.1557 0.6769 0.7667 0.045 Uiso 1 1 calc R
C9 C 0.12437(13) 0.77713(19) 0.65608(11) 0.0303(4) Uani 1 1 d .
H9 H 0.1400 0.6933 0.6215 0.036 Uiso 1 1 calc R
C10 C 0.20805(15) 0.8782(2) 0.65167(15) 0.0474(6) Uani 1 1 d .
H10A H 0.2658 0.8348 0.6758 0.071 Uiso 1 1 calc R
H10C H 0.1920 0.9629 0.6829 0.071 Uiso 1 1 calc R
H10B H 0.2207 0.9024 0.5934 0.071 Uiso 1 1 calc R

loop_
_atom_site_aniso_label
_atom_site_aniso_U_11
_atom_site_aniso_U_22
_atom_site_aniso_U_33
_atom_site_aniso_U_23
_atom_site_aniso_U_13
_atom_site_aniso_U_12
O1 0.0238(6) 0.0408(8) 0.0413(8) 0.0091(6) 0.0044(6) 0.0033(6)
O2 0.0401(8) 0.0287(7) 0.0257(6) -0.0035(5) -0.0030(6) 0.0084(6)
O3 0.0246(6) 0.0229(6) 0.0312(6) 0.0002(5) -0.0024(5) 0.0002(5)
N1 0.0339(8) 0.0168(7) 0.0243(7) -0.0004(5) -0.0011(6) 0.0036(6)
C1 0.0256(9) 0.0232(9) 0.0254(8) 0.0005(6) 0.0010(7) 0.0007(7)
C2 0.0302(9) 0.0210(8) 0.0275(9) 0.0020(7) 0.0000(7) 0.0025(7)
C3 0.0244(8) 0.0216(8) 0.0301(9) 0.0002(7) 0.0030(7) 0.0010(7)
C4 0.0300(10) 0.0600(15) 0.0473(12) 0.0119(11) 0.0055(10) 0.0156(10)
C5 0.0248(8) 0.0189(8) 0.0255(8) -0.0023(6) 0.0020(7) 0.0007(6)
C6 0.0345(10) 0.0293(10) 0.0261(9) -0.0010(7) 0.0047(8) -0.0008(8)
C7 0.0484(12) 0.0341(10) 0.0242(9) 0.0044(8) 0.0012(9) 0.0047(9)
C8 0.0423(12) 0.0409(11) 0.0300(9) -0.0002(8) -0.0077(9) 0.0071(9)
C9 0.0273(9) 0.0294(10) 0.0341(10) 0.0010(7) -0.0028(8) 0.0059(7)
C10 0.0317(11) 0.0507(13) 0.0597(14) 0.0090(11) -0.0089(11) 0.0000(10)

loop_
_atom_type_symbol
_atom_type_description
_atom_type_scat_dispersion_real
_atom_type_scat_dispersion_imag
_atom_type_scat_source
C C 0.0033 0.0016 'International Tables Vol C Tables 4.2.6.8 and 6.1.1.4'
H H 0.0000 0.0000 'International Tables Vol C Tables 4.2.6.8 and 6.1.1.4'
N N 0.0061 0.0033 'International Tables Vol C Tables 4.2.6.8 and 6.1.1.4'
O O 0.0106 0.0060 'International Tables Vol C Tables 4.2.6.8 and 6.1.1.4'

loop_
_geom_angle_atom_site_label_1
_geom_angle_atom_site_label_2
_geom_angle_atom_site_label_3
_geom_angle
C3 O1 C4 112.32(15)
C5 O3 C9 114.43(13)
C1 N1 C5 113.37(14)
C1 N1 H1 123.3
C5 N1 H1 123.3
O2 C1 N1 125.64(16)
O2 C1 C2 125.86(16)
N1 C1 C2 108.50(14)
C1 C2 C3 103.70(14)
C1 C2 H2A 111.0
C3 C2 H2A 111.0
C1 C2 H2B 111.0
C3 C2 H2B 111.0
H2A C2 H2B 109.0
O1 C3 C2 111.40(14)
O1 C3 C5 108.01(13)
C2 C3 C5 103.24(13)
O1 C3 H3 111.3
C2 C3 H3 111.3
C5 C3 H3 111.3
O1 C4 H4A 109.5
O1 C4 H4B 109.5
H4A C4 H4B 109.5
O1 C4 H4C 109.5
H4A C4 H4C 109.5
H4B C4 H4C 109.5
O3 C5 N1 110.32(13)
O3 C5 C6 110.80(14)
N1 C5 C6 112.74(14)
O3 C5 C3 104.35(13)
N1 C5 C3 102.04(13)
C6 C5 C3 115.98(14)
C5 C6 C7 111.37(15)
C5 C6 H6A 109.4
C7 C6 H6A 109.4
C5 C6 H6B 109.4
C7 C6 H6B 109.4
H6A C6 H6B 108.0
C8 C7 C6 109.53(15)
C8 C7 H7B 109.8
C6 C7 H7B 109.8
C8 C7 H7A 109.8
C6 C7 H7A 109.8
H7B C7 H7A 108.2
C9 C8 C7 110.80(16)
C9 C8 H8A 109.5
C7 C8 H8A 109.5
C9 C8 H8B 109.5
C7 C8 H8B 109.5
H8A C8 H8B 108.1
O3 C9 C10 106.04(15)
O3 C9 C8 110.29(15)
C10 C9 C8 113.75(17)
O3 C9 H9 108.9
C10 C9 H9 108.9
C8 C9 H9 108.9
C9 C10 H10A 109.5
C9 C10 H10C 109.5
H10A C10 H10C 109.5
C9 C10 H10B 109.5
H10A C10 H10B 109.5
H10C C10 H10B 109.5

loop_
_geom_bond_atom_site_label_1
_geom_bond_atom_site_label_2
_geom_bond_distance
O1 C3 1.416(2)
O1 C4 1.421(2)
O2 C1 1.233(2)
O3 C5 1.432(2)
O3 C9 1.443(2)
N1 C1 1.342(2)
N1 C5 1.458(2)
N1 H1 0.8800
C1 C2 1.507(2)
C2 C3 1.528(2)
C2 H2A 0.9900
C2 H2B 0.9900
C3 C5 1.538(2)
C3 H3 1.0000
C4 H4A 0.9800
C4 H4B 0.9800
C4 H4C 0.9800
C5 C6 1.515(2)
C6 C7 1.525(3)
C6 H6A 0.9900
C6 H6B 0.9900
C7 C8 1.517(3)
C7 H7B 0.9900
C7 H7A 0.9900
C8 C9 1.513(3)
C8 H8A 0.9900
C8 H8B 0.9900
C9 C10 1.510(3)
C9 H9 1.0000
C10 H10A 0.9800
C10 H10C 0.9800
C10 H10B 0.9800

loop_
_geom_hbond_atom_site_label_D
_geom_hbond_atom_site_label_H
_geom_hbond_atom_site_label_A
_geom_hbond_distance_DH
_geom_hbond_distance_HA
_geom_hbond_distance_DA
_geom_hbond_angle_DHA
_geom_hbond_site_symmetry_A
N1 H1 O2 0.88 1.98 2.8495(19) 170.0 5_566

loop_
_geom_torsion_atom_site_label_1
_geom_torsion_atom_site_label_2
_geom_torsion_atom_site_label_3
_geom_torsion_atom_site_label_4
_geom_torsion
C5 N1 C1 O2 175.02(17)
C5 N1 C1 C2 -5.3(2)
O2 C1 C2 C3 165.30(17)
N1 C1 C2 C3 -14.38(19)
C4 O1 C3 C2 -79.45(19)
C4 O1 C3 C5 167.84(15)
C1 C2 C3 O1 -88.80(16)
C1 C2 C3 C5 26.89(17)
C9 O3 C5 N1 -68.72(17)
C9 O3 C5 C6 56.84(18)
C9 O3 C5 C3 -177.65(13)
C1 N1 C5 O3 -88.06(17)
C1 N1 C5 C6 147.48(15)
C1 N1 C5 C3 22.38(18)
O1 C3 C5 O3 -156.38(13)
C2 C3 C5 O3 85.54(15)
O1 C3 C5 N1 88.72(15)
C2 C3 C5 N1 -29.36(16)
O1 C3 C5 C6 -34.2(2)
C2 C3 C5 C6 -152.28(15)
O3 C5 C6 C7 -53.83(19)
N1 C5 C6 C7 70.37(19)
C3 C5 C6 C7 -172.52(15)
C5 C6 C7 C8 53.4(2)
C6 C7 C8 C9 -54.6(2)
C5 O3 C9 C10 178.34(15)
C5 O3 C9 C8 -58.08(19)
C7 C8 C9 O3 56.2(2)
C7 C8 C9 C10 175.14(16)
